data_7244818
loop_
_publ_author_name
'Hatcher, Lauren E.'
'Coulson, Ben A.'

_publ_section_title
;
 Exploring the influence of polymorphism and chromophore co-ligands on
 linkage isomer photoswitching in [Pd(bpy4dca)(NO2)2]
;
_journal_name_full CrystEngComm
_journal_paper_doi 10.1039/D2CE00213B
_journal_year 2022
_chemical_formula_moiety 'C14 H12 N4 O8 Pd'
_chemical_formula_sum 'C14 H12 N4 O8 Pd'
_chemical_formula_weight 470.68
_chemical_name_systematic
;
Dinitro-(dimethyl 2,2'-bipyridine-4,4'-dicarboxylate)palladium(II)
;
_chemical_properties_physical Light-sensitive,Photo-sensitive
_space_group_crystal_system monoclinic
_space_group_IT_number 14
_space_group_name_Hall '-P 2yn'
_space_group_name_H-M_alt 'P 1 21/n 1'
_atom_sites_solution_hydrogens geom
_audit_creation_method SHELXL-2018/3
_audit_update_record
;
2022-02-14 deposited with the CCDC.	2022-03-25 downloaded from the CCDC.
;
_cell_angle_alpha 90
_cell_angle_beta 93.907(3)
_cell_angle_gamma 90
_cell_formula_units_Z 4
_cell_length_a 8.5788(4)
_cell_length_b 7.8253(3)
_cell_length_c 24.9355(7)
_cell_measurement_reflns_used 2674
_cell_measurement_temperature 220(2)
_cell_measurement_theta_max 27.8550
_cell_measurement_theta_min 3.6580
_cell_volume 1670.07(11)
_computing_cell_refinement 'CrysAlisPro 1.171.40.67a (Rigaku OD, 2019)'
_computing_data_collection 'CrysAlisPro 1.171.40.67a (Rigaku OD, 2019)'
_computing_data_reduction 'CrysAlisPro 1.171.40.67a (Rigaku OD, 2019)'
_computing_structure_refinement 'SHELXL-2018/3 (Sheldrick, 2018)'
_computing_structure_solution 'SHELXT 2018/2 (Sheldrick, 2018)'
_diffrn_ambient_temperature 220(2)
_diffrn_detector_area_resol_mean 10.3795
_diffrn_measured_fraction_theta_full 0.997
_diffrn_measured_fraction_theta_max 0.997
_diffrn_measurement_device_type 'Xcalibur, Atlas, Gemini ultra'
_diffrn_measurement_method '\w scans'
_diffrn_radiation_type MoK\a
_diffrn_radiation_wavelength 0.71073
_diffrn_reflns_av_R_equivalents 0.0387
_diffrn_reflns_av_unetI/netI 0.0641
_diffrn_reflns_Laue_measured_fraction_full 0.997
_diffrn_reflns_Laue_measured_fraction_max 0.997
_diffrn_reflns_limit_h_max 7
_diffrn_reflns_limit_h_min -10
_diffrn_reflns_limit_k_max 9
_diffrn_reflns_limit_k_min -9
_diffrn_reflns_limit_l_max 31
_diffrn_reflns_limit_l_min -30
_diffrn_reflns_number 6916
_diffrn_reflns_point_group_measured_fraction_full 0.997
_diffrn_reflns_point_group_measured_fraction_max 0.997
_diffrn_reflns_theta_full 25.242
_diffrn_reflns_theta_max 26.372
_diffrn_reflns_theta_min 3.276
_diffrn_source 'fine-focus sealed X-ray tube'
_diffrn_source_type 'Enhance (Mo) X-ray Source'
_exptl_absorpt_coefficient_mu 1.166
_exptl_absorpt_correction_T_max 1.00000
_exptl_absorpt_correction_T_min 0.87130
_exptl_absorpt_correction_type multi-scan
_exptl_absorpt_process_details
;
CrysAlisPro 1.171.40.67a (Rigaku Oxford Diffraction, 2019)
Empirical absorption correction using spherical harmonics,
 implemented in SCALE3 ABSPACK scaling algorithm.
;
_exptl_crystal_colour yellow
_exptl_crystal_density_diffrn 1.872
_exptl_crystal_description block
_exptl_crystal_F_000 936
_exptl_crystal_recrystallization_method 'Re-crystallisation from solvent: Acetonitrile/water'
_exptl_crystal_size_max 0.300
_exptl_crystal_size_mid 0.200
_exptl_crystal_size_min 0.100
_refine_diff_density_max 0.958
_refine_diff_density_min -0.973
_refine_diff_density_rms 0.098
_refine_ls_extinction_method none
_refine_ls_goodness_of_fit_ref 1.037
_refine_ls_hydrogen_treatment constr
_refine_ls_matrix_type full
_refine_ls_number_parameters 266
_refine_ls_number_reflns 3413
_refine_ls_number_restraints 258
_refine_ls_restrained_S_all 1.024
_refine_ls_R_factor_all 0.0780
_refine_ls_R_factor_gt 0.0490
_refine_ls_shift/su_max 0.002
_refine_ls_shift/su_mean 0.000
_refine_ls_structure_factor_coef Fsqd
_refine_ls_weighting_details 'w=1/[\s^2^(Fo^2^)+(0.0328P)^2^+2.2932P] where P=(Fo^2^+2Fc^2^)/3'
_refine_ls_weighting_scheme calc
_refine_ls_wR_factor_gt 0.0919
_refine_ls_wR_factor_ref 0.1076
_reflns_Friedel_coverage 0.000
_reflns_number_gt 2451
_reflns_number_total 3413
_reflns_threshold_expression 'I > 2\s(I)'
_cod_data_source_file d2ce00213b3.cif
_cod_data_source_block Poly2_ES-VT_220K
_cod_original_sg_symbol_H-M 'P 21/n'
_cod_database_code 7244818
_shelx_shelxl_version_number 2018/3
_shelx_space_group_comment
;
The symmetry employed for this shelxl refinement is uniquely defined
by the following loop, which should always be used as a source of
symmetry information in preference to the above space-group names.
They are only intended as comments.
;
_shelx_estimated_absorpt_t_min 0.721
_shelx_estimated_absorpt_t_max 0.892

loop_
_space_group_symop_operation_xyz
'x, y, z'
'-x+1/2, y+1/2, -z+1/2'
'-x, -y, -z'
'x-1/2, -y-1/2, z-1/2'

loop_
_atom_site_label
_atom_site_type_symbol
_atom_site_fract_x
_atom_site_fract_y
_atom_site_fract_z
_atom_site_U_iso_or_equiv
_atom_site_adp_type
_atom_site_occupancy
_atom_site_site_symmetry_order
_atom_site_calc_flag
_atom_site_refinement_flags_posn
_atom_site_refinement_flags_adp
_atom_site_refinement_flags_occupancy
_atom_site_disorder_assembly
_atom_site_disorder_group
Pd1 Pd 0.30466(5) 0.54891(5) 0.50587(2) 0.04457(16) Uani 1 1 d . . . . .
O5 O 0.6420(5) 0.9710(5) 0.73299(15) 0.0647(12) Uani 1 1 d . . . . .
O6 O 0.5797(4) 0.7177(4) 0.76666(13) 0.0435(8) Uani 1 1 d . . . . .
O7 O 0.2308(4) -0.0051(4) 0.72232(12) 0.0418(8) Uani 1 1 d . . . . .
O8 O 0.0612(5) -0.1183(4) 0.66008(13) 0.0511(10) Uani 1 1 d . . . . .
N3 N 0.3937(5) 0.6541(5) 0.57534(14) 0.0365(9) Uani 1 1 d . . . . .
N4 N 0.2607(5) 0.3568(5) 0.55676(14) 0.0360(9) Uani 1 1 d . . . . .
C1 C 0.4667(6) 0.8050(6) 0.5806(2) 0.0420(11) Uani 1 1 d . . . . .
H1 H 0.476190 0.872675 0.549843 0.050 Uiso 1 1 calc R U . . .
C2 C 0.5285(6) 0.8647(6) 0.62955(19) 0.0407(11) Uani 1 1 d . . . . .
H2 H 0.578144 0.971774 0.631996 0.049 Uiso 1 1 calc R U . . .
C3 C 0.5167(6) 0.7657(6) 0.67496(18) 0.0353(10) Uani 1 1 d . . . . .
C4 C 0.4425(5) 0.6086(6) 0.66972(17) 0.0317(10) Uani 1 1 d . . . . .
H4 H 0.433017 0.539109 0.700070 0.038 Uiso 1 1 calc R U . . .
C5 C 0.3822(5) 0.5543(6) 0.61955(17) 0.0314(9) Uani 1 1 d . . . . .
C6 C 0.3032(5) 0.3893(6) 0.60941(17) 0.0312(9) Uani 1 1 d . . . . .
C7 C 0.2751(5) 0.2722(6) 0.64891(17) 0.0324(10) Uani 1 1 d . . . . .
H7 H 0.306511 0.295312 0.685039 0.039 Uiso 1 1 calc R U . . .
C8 C 0.2000(5) 0.1197(6) 0.63488(17) 0.0331(9) Uani 1 1 d . . . . .
C9 C 0.1574(6) 0.0899(6) 0.58125(18) 0.0418(12) Uani 1 1 d . . . . .
H9 H 0.106100 -0.012000 0.570683 0.050 Uiso 1 1 calc R U . . .
C10 C 0.1903(6) 0.2097(6) 0.54352(19) 0.0427(12) Uani 1 1 d . . . . .
H10 H 0.162271 0.187192 0.507111 0.051 Uiso 1 1 calc R U . . .
C11 C 0.5852(6) 0.8313(6) 0.72789(19) 0.0388(10) Uani 1 1 d . . . . .
C12 C 0.6562(7) 0.7656(7) 0.81803(19) 0.0529(14) Uani 1 1 d . . . . .
H12A H 0.761555 0.804173 0.812864 0.079 Uiso 1 1 calc R U . . .
H12B H 0.660191 0.667573 0.841907 0.079 Uiso 1 1 calc R U . . .
H12C H 0.598044 0.857035 0.833733 0.079 Uiso 1 1 calc R U . . .
C13 C 0.1683(6) -0.0062(6) 0.67772(18) 0.0347(10) Uani 1 1 d . . . . .
C14 C 0.0138(7) -0.2442(7) 0.6988(2) 0.0575(16) Uani 1 1 d . . . . .
H14A H -0.060420 -0.322935 0.681166 0.086 Uiso 1 1 calc R U . . .
H14B H -0.034483 -0.186515 0.727853 0.086 Uiso 1 1 calc R U . . .
H14C H 0.104842 -0.306882 0.713188 0.086 Uiso 1 1 calc R U . . .
N1 N 0.3183(15) 0.7608(17) 0.4610(5) 0.0577(18) Uani 0.394(6) 1 d D . P A 1
O1 O 0.3998(13) 0.7501(14) 0.4236(4) 0.0678(17) Uani 0.394(6) 1 d D . P A 1
O2 O 0.2431(17) 0.8885(16) 0.4678(6) 0.0664(19) Uani 0.394(6) 1 d D . P A 1
N1A N 0.3016(10) 0.8715(11) 0.4500(3) 0.0577(18) Uani 0.606(6) 1 d D . P A 2
O1A O 0.3846(9) 0.7372(10) 0.4572(3) 0.0678(17) Uani 0.606(6) 1 d D . P A 2
O2A O 0.1774(9) 0.8647(10) 0.4751(4) 0.0664(19) Uani 0.606(6) 1 d D . P A 2
N2 N 0.1769(15) 0.4542(16) 0.4416(4) 0.0635(17) Uani 0.381(5) 1 d D . P A 3
O3 O 0.2520(13) 0.4309(17) 0.4029(4) 0.0773(18) Uani 0.381(5) 1 d D . P A 3
O4 O 0.0392(13) 0.4302(18) 0.4394(6) 0.078(2) Uani 0.381(5) 1 d D . P A 3
N2A N 0.1296(9) 0.4086(11) 0.4145(3) 0.0635(17) Uani 0.619(5) 1 d D . P A 4
O3A O 0.2606(8) 0.3972(11) 0.4397(3) 0.0773(18) Uani 0.619(5) 1 d D . P A 4
O4A O 0.0450(8) 0.5250(11) 0.4290(4) 0.078(2) Uani 0.619(5) 1 d D . P A 4

loop_
_atom_site_aniso_label
_atom_site_aniso_U_11
_atom_site_aniso_U_22
_atom_site_aniso_U_33
_atom_site_aniso_U_23
_atom_site_aniso_U_13
_atom_site_aniso_U_12
Pd1 0.0644(3) 0.0421(3) 0.0266(2) 0.00486(17) -0.00206(18) -0.0048(2)
O5 0.090(3) 0.0535(19) 0.051(2) -0.0134(18) 0.010(2) -0.031(2)
O6 0.049(2) 0.0414(18) 0.0391(16) -0.0078(13) -0.0050(14) -0.0056(16)
O7 0.047(2) 0.0461(19) 0.0320(14) -0.0003(15) -0.0005(13) -0.0057(16)
O8 0.073(2) 0.0407(18) 0.0380(18) 0.0070(14) -0.0108(17) -0.0200(17)
N3 0.042(2) 0.0350(17) 0.0322(17) 0.0019(14) 0.0027(16) 0.0009(16)
N4 0.044(2) 0.0353(17) 0.0285(15) 0.0018(14) -0.0013(15) 0.0023(16)
C1 0.047(3) 0.035(2) 0.044(2) 0.0035(19) 0.006(2) 0.0001(19)
C2 0.044(3) 0.032(2) 0.0464(19) -0.0004(16) 0.0072(18) -0.002(2)
C3 0.034(3) 0.0323(19) 0.0395(18) -0.0039(15) 0.0050(17) 0.0019(17)
C4 0.033(2) 0.0315(19) 0.0309(18) 0.0007(16) 0.0053(17) 0.0019(17)
C5 0.031(2) 0.0321(18) 0.0313(16) 0.0001(13) 0.0042(15) 0.0049(16)
C6 0.032(2) 0.0317(17) 0.0293(16) -0.0003(14) 0.0009(15) 0.0048(16)
C7 0.038(3) 0.0307(18) 0.029(2) -0.0012(15) 0.0005(18) 0.0025(17)
C8 0.035(2) 0.0303(18) 0.0334(17) -0.0025(14) -0.0005(16) 0.0036(16)
C9 0.055(3) 0.033(2) 0.0359(18) -0.0039(16) -0.0065(18) -0.003(2)
C10 0.056(3) 0.039(2) 0.031(2) -0.0031(16) -0.006(2) -0.0017(19)
C11 0.035(3) 0.0400(19) 0.0419(18) -0.0084(14) 0.0066(17) -0.0022(17)
C12 0.055(3) 0.062(4) 0.040(2) -0.011(2) -0.007(2) -0.009(3)
C13 0.044(2) 0.0270(19) 0.0332(16) -0.0043(15) 0.0004(15) 0.0025(16)
C14 0.083(4) 0.046(3) 0.043(3) 0.010(2) -0.005(3) -0.022(3)
N1 0.072(5) 0.053(3) 0.048(3) 0.016(3) 0.004(3) -0.001(3)
O1 0.081(4) 0.074(3) 0.049(3) 0.029(3) 0.009(3) 0.014(3)
O2 0.077(5) 0.047(3) 0.076(4) 0.013(3) 0.017(3) -0.004(3)
N1A 0.072(5) 0.053(3) 0.048(3) 0.016(3) 0.004(3) -0.001(3)
O1A 0.081(4) 0.074(3) 0.049(3) 0.029(3) 0.009(3) 0.014(3)
O2A 0.077(5) 0.047(3) 0.076(4) 0.013(3) 0.017(3) -0.004(3)
N2 0.065(3) 0.084(4) 0.040(3) 0.000(3) -0.005(2) 0.002(3)
O3 0.069(3) 0.121(5) 0.040(2) -0.001(3) -0.005(2) 0.014(3)
O4 0.064(3) 0.091(5) 0.079(5) -0.014(5) -0.006(2) 0.003(3)
N2A 0.065(3) 0.084(4) 0.040(3) 0.000(3) -0.005(2) 0.002(3)
O3A 0.069(3) 0.121(5) 0.040(2) -0.001(3) -0.005(2) 0.014(3)
O4A 0.064(3) 0.091(5) 0.079(5) -0.014(5) -0.006(2) 0.003(3)

loop_
_atom_type_symbol
_atom_type_description
_atom_type_scat_dispersion_real
_atom_type_scat_dispersion_imag
_atom_type_scat_source
C C 0.0033 0.0016 'International Tables Vol C Tables 4.2.6.8 and 6.1.1.4'
H H 0.0000 0.0000 'International Tables Vol C Tables 4.2.6.8 and 6.1.1.4'
N N 0.0061 0.0033 'International Tables Vol C Tables 4.2.6.8 and 6.1.1.4'
O O 0.0106 0.0060 'International Tables Vol C Tables 4.2.6.8 and 6.1.1.4'
Pd Pd -0.9988 1.0072 'International Tables Vol C Tables 4.2.6.8 and 6.1.1.4'

loop_
_geom_angle_atom_site_label_1
_geom_angle_atom_site_label_2
_geom_angle_atom_site_label_3
_geom_angle
_geom_angle_site_symmetry_1
_geom_angle_site_symmetry_3
_geom_angle_publ_flag
N1 Pd1 N4 170.1(3) . . ?
N1 Pd1 N3 96.2(4) . . ?
N4 Pd1 N3 80.82(15) . . ?
N4 Pd1 N2 96.4(4) . . ?
N3 Pd1 N2 169.4(4) . . ?
N4 Pd1 O3A 92.4(3) . . ?
N3 Pd1 O3A 165.0(2) . . ?
N4 Pd1 O1A 171.3(2) . . ?
N3 Pd1 O1A 95.3(3) . . ?
C11 O6 C12 116.0(4) . . ?
C13 O8 C14 116.5(4) . . ?
C1 N3 C5 119.1(4) . . ?
C1 N3 Pd1 126.2(3) . . ?
C5 N3 Pd1 114.6(3) . . ?
C10 N4 C6 119.2(4) . . ?
C10 N4 Pd1 126.1(3) . . ?
C6 N4 Pd1 114.7(3) . . ?
N3 C1 C2 122.3(5) . . ?
N3 C1 H1 118.8 . . ?
C2 C1 H1 118.8 . . ?
C1 C2 C3 119.4(5) . . ?
C1 C2 H2 120.3 . . ?
C3 C2 H2 120.3 . . ?
C2 C3 C4 118.6(4) . . ?
C2 C3 C11 119.0(4) . . ?
C4 C3 C11 122.5(4) . . ?
C3 C4 C5 119.8(4) . . ?
C3 C4 H4 120.1 . . ?
C5 C4 H4 120.1 . . ?
N3 C5 C4 120.8(4) . . ?
N3 C5 C6 115.0(4) . . ?
C4 C5 C6 124.2(4) . . ?
N4 C6 C7 121.1(4) . . ?
N4 C6 C5 114.8(4) . . ?
C7 C6 C5 124.1(4) . . ?
C6 C7 C8 119.4(4) . . ?
C6 C7 H7 120.3 . . ?
C8 C7 H7 120.3 . . ?
C9 C8 C7 118.4(4) . . ?
C9 C8 C13 122.2(4) . . ?
C7 C8 C13 119.4(4) . . ?
C10 C9 C8 119.7(4) . . ?
C10 C9 H9 120.1 . . ?
C8 C9 H9 120.1 . . ?
N4 C10 C9 122.2(4) . . ?
N4 C10 H10 118.9 . . ?
C9 C10 H10 118.9 . . ?
O5 C11 O6 124.9(5) . . ?
O5 C11 C3 122.5(5) . . ?
O6 C11 C3 112.6(4) . . ?
O6 C12 H12A 109.5 . . ?
O6 C12 H12B 109.5 . . ?
H12A C12 H12B 109.5 . . ?
O6 C12 H12C 109.5 . . ?
H12A C12 H12C 109.5 . . ?
H12B C12 H12C 109.5 . . ?
O7 C13 O8 124.6(4) . . ?
O7 C13 C8 124.5(4) . . ?
O8 C13 C8 110.9(4) . . ?
O8 C14 H14A 109.5 . . ?
O8 C14 H14B 109.5 . . ?
H14A C14 H14B 109.5 . . ?
O8 C14 H14C 109.5 . . ?
H14A C14 H14C 109.5 . . ?
H14B C14 H14C 109.5 . . ?
O1 N1 O2 120.6(12) . . ?
O1 N1 Pd1 115.6(9) . . ?
O2 N1 Pd1 123.6(9) . . ?
O2A N1A O1A 112.0(7) . . ?
N1A O1A Pd1 117.9(6) . . ?
O4 N2 O3 121.3(12) . . ?
O4 N2 Pd1 125.1(10) . . ?
O3 N2 Pd1 113.5(9) . . ?
O4A N2A O3A 115.5(8) . . ?
N2A O3A Pd1 118.2(6) . . ?

loop_
_geom_bond_atom_site_label_1
_geom_bond_atom_site_label_2
_geom_bond_distance
_geom_bond_site_symmetry_2
_geom_bond_publ_flag
Pd1 N1 2.008(13) . ?
Pd1 N4 2.019(4) . ?
Pd1 N3 2.020(4) . ?
Pd1 N2 2.021(12) . ?
Pd1 O3A 2.046(7) . ?
Pd1 O1A 2.056(8) . ?
O5 C11 1.200(6) . ?
O6 C11 1.316(6) . ?
O6 C12 1.448(5) . ?
O7 C13 1.201(5) . ?
O8 C13 1.324(6) . ?
O8 C14 1.456(6) . ?
N3 C1 1.339(6) . ?
N3 C5 1.360(5) . ?
N4 C10 1.331(6) . ?
N4 C6 1.362(5) . ?
C1 C2 1.378(7) . ?
C1 H1 0.9400 . ?
C2 C3 1.381(6) . ?
C2 H2 0.9400 . ?
C3 C4 1.387(6) . ?
C3 C11 1.498(6) . ?
C4 C5 1.387(6) . ?
C4 H4 0.9400 . ?
C5 C6 1.472(6) . ?
C6 C7 1.379(6) . ?
C7 C8 1.390(6) . ?
C7 H7 0.9400 . ?
C8 C9 1.382(6) . ?
C8 C13 1.492(6) . ?
C9 C10 1.371(7) . ?
C9 H9 0.9400 . ?
C10 H10 0.9400 . ?
C12 H12A 0.9700 . ?
C12 H12B 0.9700 . ?
C12 H12C 0.9700 . ?
C14 H14A 0.9700 . ?
C14 H14B 0.9700 . ?
C14 H14C 0.9700 . ?
N1 O1 1.207(9) . ?
N1 O2 1.208(9) . ?
N1A O2A 1.272(8) . ?
N1A O1A 1.276(7) . ?
N2 O4 1.194(9) . ?
N2 O3 1.210(9) . ?
N2A O4A 1.233(8) . ?
N2A O3A 1.254(7) . ?

loop_
_geom_hbond_atom_site_label_D
_geom_hbond_atom_site_label_H
_geom_hbond_atom_site_label_A
_geom_hbond_distance_DH
_geom_hbond_distance_HA
_geom_hbond_distance_DA
_geom_hbond_angle_DHA
_geom_hbond_site_symmetry_A
_geom_hbond_publ_flag
C1 H1 N1^a 0.94 2.66 3.181(14) 115.2 . yes
C1 H1 O1A^b 0.94 2.61 3.154(10) 117.1 . yes
C2 H2 O1^a 0.94 2.59 3.366(12) 139.7 3_676 yes
C2 H2 N1A^b 0.94 2.65 3.274(9) 124.1 3_676 yes
C4 H4 O7 0.94 2.49 3.285(6) 142.2 2_556 yes
C9 H9 O2A^b 0.94 2.68 3.195(10) 115.1 1_545 yes
C10 H10 O2^a 0.94 2.64 3.194(14) 117.8 1_545 yes
C10 H10 O2A^b 0.94 2.65 3.192(10) 117.0 1_545 yes
C10 H10 N2^c 0.94 2.66 3.178(12) 115.2 . yes
C10 H10 O4^c 0.94 2.71 3.308(16) 122.3 . yes
C10 H10 O3A^d 0.94 2.54 3.071(9) 116.3 . yes
C12 H12C O3^c 0.97 2.68 3.249(13) 118.2 4_676 yes
C12 H12C O4A^d 0.97 2.62 3.407(11) 138.8 4_676 yes
C14 H14A O3^c 0.97 2.71 3.602(13) 153.4 3_556 yes
C14 H14A N2A^d 0.97 2.51 3.268(9) 134.9 3_556 yes
C14 H14C O7 0.97 2.58 3.500(7) 157.8 2_546 yes

loop_
_geom_torsion_atom_site_label_1
_geom_torsion_atom_site_label_2
_geom_torsion_atom_site_label_3
_geom_torsion_atom_site_label_4
_geom_torsion
_geom_torsion_site_symmetry_1
_geom_torsion_site_symmetry_2
_geom_torsion_site_symmetry_3
_geom_torsion_site_symmetry_4
_geom_torsion_publ_flag
C5 N3 C1 C2 -1.2(7) . . . . ?
Pd1 N3 C1 C2 -177.8(4) . . . . ?
N3 C1 C2 C3 0.7(8) . . . . ?
C1 C2 C3 C4 -0.1(7) . . . . ?
C1 C2 C3 C11 179.6(5) . . . . ?
C2 C3 C4 C5 0.1(7) . . . . ?
C11 C3 C4 C5 -179.6(4) . . . . ?
C1 N3 C5 C4 1.2(7) . . . . ?
Pd1 N3 C5 C4 178.2(3) . . . . ?
C1 N3 C5 C6 -178.6(4) . . . . ?
Pd1 N3 C5 C6 -1.7(5) . . . . ?
C3 C4 C5 N3 -0.6(7) . . . . ?
C3 C4 C5 C6 179.2(4) . . . . ?
C10 N4 C6 C7 0.3(7) . . . . ?
Pd1 N4 C6 C7 177.7(3) . . . . ?
C10 N4 C6 C5 179.1(4) . . . . ?
Pd1 N4 C6 C5 -3.5(5) . . . . ?
N3 C5 C6 N4 3.4(6) . . . . ?
C4 C5 C6 N4 -176.4(4) . . . . ?
N3 C5 C6 C7 -177.8(4) . . . . ?
C4 C5 C6 C7 2.3(7) . . . . ?
N4 C6 C7 C8 -1.0(7) . . . . ?
C5 C6 C7 C8 -179.7(4) . . . . ?
C6 C7 C8 C9 0.7(7) . . . . ?
C6 C7 C8 C13 -179.4(4) . . . . ?
C7 C8 C9 C10 0.3(7) . . . . ?
C13 C8 C9 C10 -179.6(5) . . . . ?
C6 N4 C10 C9 0.7(8) . . . . ?
Pd1 N4 C10 C9 -176.3(4) . . . . ?
C8 C9 C10 N4 -1.0(8) . . . . ?
C12 O6 C11 O5 -3.4(8) . . . . ?
C12 O6 C11 C3 174.6(4) . . . . ?
C2 C3 C11 O5 4.4(8) . . . . ?
C4 C3 C11 O5 -175.9(5) . . . . ?
C2 C3 C11 O6 -173.7(4) . . . . ?
C4 C3 C11 O6 6.0(7) . . . . ?
C14 O8 C13 O7 2.3(7) . . . . ?
C14 O8 C13 C8 -177.3(4) . . . . ?
C9 C8 C13 O7 163.1(5) . . . . ?
C7 C8 C13 O7 -16.8(7) . . . . ?
C9 C8 C13 O8 -17.3(7) . . . . ?
C7 C8 C13 O8 162.8(4) . . . . ?
O2A N1A O1A Pd1 -0.4(10) . . . . ?
O4A N2A O3A Pd1 7.5(11) . . . . ?
